data_7244162
loop_
_publ_author_name
'Tan, Sang Loon'
'Cardoso, Laura N. F.'
'de Souza, Marcus V. N.'
'Wardell, Solange M. S. V.'
'Wardell, James L.'
'Tiekink, Edward R. T.'

_publ_section_title
;
 Experimental and computational evidence for stabilising parallel, offset
 \p[C(&#xE001;O)N(H)N&#xE001;C]&#x22EF;\p(phenyl) interactions in
 acetohydrazide derivatives
;
_journal_issue 5
_journal_name_full CrystEngComm
_journal_page_first 962
_journal_page_last 974
_journal_paper_doi 10.1039/D1CE01492G
_journal_volume 24
_journal_year 2022
_chemical_formula_moiety 'C13 H12 N2 O S'
_chemical_formula_sum 'C13 H12 N2 O S'
_chemical_formula_weight 244.31
_space_group_crystal_system monoclinic
_space_group_IT_number 15
_space_group_name_Hall '-C 2yc'
_space_group_name_H-M_alt 'C 1 2/c 1'
_atom_sites_solution_hydrogens mixed
_atom_sites_solution_primary direct
_atom_sites_solution_secondary difmap
_audit_creation_method SHELXL-2018/3
_audit_update_record
;
2021-10-28 deposited with the CCDC.	2022-01-07 downloaded from the CCDC.
;
_cell_angle_alpha 90
_cell_angle_beta 120.2510(10)
_cell_angle_gamma 90
_cell_formula_units_Z 8
_cell_length_a 21.7010(7)
_cell_length_b 6.1737(2)
_cell_length_c 20.5621(7)
_cell_measurement_reflns_used 7862
_cell_measurement_temperature 100(2)
_cell_measurement_theta_max 27.48
_cell_measurement_theta_min 2.91
_cell_volume 2379.68(14)
_computing_cell_refinement 'DENZO (Otwinowski & Minor, 1997) & COLLECT (Hooft, 1998)'
_computing_data_collection 'COLLECT (Hooft, 1998)'
_computing_data_reduction 'DENZO (Otwinowski & Minor, 1997) & COLLECT (Hooft, 1998)'
_computing_molecular_graphics 'ORTEP-3 for Windows (Furrugia, 2012)'
_computing_publication_material 'SHELXL-2018/3 (Sheldrick, 2015b)'
_computing_structure_refinement 'SHELXL-2018/3 (Sheldrick, 2015)'
_computing_structure_solution 'SHELXS (Sheldrick, 2008)'
_diffrn_ambient_temperature 100(2)
_diffrn_detector_area_resol_mean 9.091
_diffrn_measured_fraction_theta_full 0.998
_diffrn_measured_fraction_theta_max 0.993
_diffrn_measurement_device_type
;
Bruker-Nonius Roper CCD camera on \k-goniostat
;
_diffrn_measurement_method '\f & \w scans'
_diffrn_radiation_monochromator graphite
_diffrn_radiation_source 'Bruker-Nonius FR591 rotating anode'
_diffrn_radiation_type MoK\a
_diffrn_radiation_wavelength 0.71073
_diffrn_reflns_av_R_equivalents 0.0539
_diffrn_reflns_av_unetI/netI 0.0452
_diffrn_reflns_Laue_measured_fraction_full 0.998
_diffrn_reflns_Laue_measured_fraction_max 0.993
_diffrn_reflns_limit_h_max 28
_diffrn_reflns_limit_h_min -27
_diffrn_reflns_limit_k_max 7
_diffrn_reflns_limit_k_min -8
_diffrn_reflns_limit_l_max 26
_diffrn_reflns_limit_l_min -26
_diffrn_reflns_number 14482
_diffrn_reflns_point_group_measured_fraction_full 0.998
_diffrn_reflns_point_group_measured_fraction_max 0.993
_diffrn_reflns_theta_full 25.242
_diffrn_reflns_theta_max 27.565
_diffrn_reflns_theta_min 3.483
_diffrn_source X-ray
_exptl_absorpt_coefficient_mu 0.256
_exptl_absorpt_correction_T_max 0.7456
_exptl_absorpt_correction_T_min 0.6656
_exptl_absorpt_correction_type multi-scan
_exptl_absorpt_process_details 'SADABS 2007/2 (Sheldrick, 2007)'
_exptl_crystal_colour colourless
_exptl_crystal_density_diffrn 1.364
_exptl_crystal_description prism
_exptl_crystal_F_000 1024
_exptl_crystal_size_max 0.600
_exptl_crystal_size_mid 0.100
_exptl_crystal_size_min 0.080
_refine_diff_density_max 0.344
_refine_diff_density_min -0.397
_refine_diff_density_rms 0.064
_refine_ls_extinction_method none
_refine_ls_goodness_of_fit_ref 1.031
_refine_ls_hydrogen_treatment mixed
_refine_ls_matrix_type full
_refine_ls_number_parameters 157
_refine_ls_number_reflns 2733
_refine_ls_number_restraints 1
_refine_ls_restrained_S_all 1.031
_refine_ls_R_factor_all 0.0620
_refine_ls_R_factor_gt 0.0421
_refine_ls_shift/su_max 0.001
_refine_ls_shift/su_mean 0.000
_refine_ls_structure_factor_coef Fsqd
_refine_ls_weighting_details 'w=1/[\s^2^(Fo^2^)+(0.0489P)^2^+3.2440P] where P=(Fo^2^+2Fc^2^)/3'
_refine_ls_weighting_scheme calc
_refine_ls_wR_factor_gt 0.1018
_refine_ls_wR_factor_ref 0.1108
_reflns_Friedel_coverage 0.000
_reflns_number_gt 2135
_reflns_number_total 2733
_reflns_threshold_expression 'I > 2\s(I)'
_cod_data_source_file d1ce01492g2.cif
_cod_data_source_block shelx
_cod_depositor_comments 'Adding full bibliography for 7244036--7244162.cif.'
_cod_original_sg_symbol_H-M 'C 2/c'
_cod_database_code 7244162
_shelx_shelxl_version_number 2018/3
_shelx_space_group_comment
;
The symmetry employed for this shelxl refinement is uniquely defined
by the following loop, which should always be used as a source of
symmetry information in preference to the above space-group names.
They are only intended as comments.
;
_shelx_estimated_absorpt_t_min 0.862
_shelx_estimated_absorpt_t_max 0.980

loop_
_space_group_symop_operation_xyz
'x, y, z'
'-x, y, -z+1/2'
'x+1/2, y+1/2, z'
'-x+1/2, y+1/2, -z+1/2'
'-x, -y, -z'
'x, -y, z-1/2'
'-x+1/2, -y+1/2, -z'
'x+1/2, -y+1/2, z-1/2'

loop_
_atom_site_label
_atom_site_type_symbol
_atom_site_fract_x
_atom_site_fract_y
_atom_site_fract_z
_atom_site_U_iso_or_equiv
_atom_site_adp_type
_atom_site_occupancy
_atom_site_site_symmetry_order
_atom_site_calc_flag
_atom_site_refinement_flags_posn
_atom_site_refinement_flags_adp
_atom_site_refinement_flags_occupancy
_atom_site_disorder_assembly
_atom_site_disorder_group
S1 S 0.85800(3) -0.09908(8) 0.78181(3) 0.02245(15) Uani 1 1 d . . . . .
O1 O 0.76288(7) -0.3351(2) 0.58932(7) 0.0180(3) Uani 1 1 d . . . . .
N1 N 0.70821(8) -0.0329(2) 0.52555(8) 0.0159(3) Uani 1 1 d D . . . .
H1N H 0.7144(11) -0.075(3) 0.4884(9) 0.019 Uiso 1 1 d D U . . .
N2 N 0.67130(8) 0.1546(2) 0.51973(8) 0.0157(3) Uani 1 1 d . . . . .
C1 C 0.78855(10) 0.0308(3) 0.70586(10) 0.0159(4) Uani 1 1 d . . . . .
C2 C 0.80619(10) 0.2427(3) 0.70051(10) 0.0161(4) Uani 1 1 d . . . . .
H2 H 0.775166 0.341418 0.662650 0.019 Uiso 1 1 calc R U . . .
C3 C 0.87732(11) 0.2952(3) 0.75935(11) 0.0207(4) Uani 1 1 d . . . . .
H3 H 0.898686 0.433152 0.764425 0.025 Uiso 1 1 calc R U . . .
C4 C 0.91085(11) 0.1266(3) 0.80700(11) 0.0231(4) Uani 1 1 d . . . . .
H4 H 0.957872 0.133490 0.849115 0.028 Uiso 1 1 calc R U . . .
C5 C 0.72254(10) -0.0913(3) 0.65132(10) 0.0173(4) Uani 1 1 d . . . . .
H5A H 0.680107 0.003200 0.632768 0.021 Uiso 1 1 calc R U . . .
H5B H 0.715862 -0.218487 0.676450 0.021 Uiso 1 1 calc R U . . .
C6 C 0.73159(9) -0.1645(3) 0.58591(10) 0.0146(4) Uani 1 1 d . . . . .
C7 C 0.65120(9) 0.2643(3) 0.45938(10) 0.0154(4) Uani 1 1 d . . . . .
H7 H 0.663291 0.215637 0.423386 0.018 Uiso 1 1 calc R U . . .
C8 C 0.60975(9) 0.4640(3) 0.44529(10) 0.0152(4) Uani 1 1 d . . . . .
C9 C 0.59172(10) 0.5855(3) 0.38072(10) 0.0187(4) Uani 1 1 d . . . . .
H9 H 0.606794 0.538547 0.346936 0.022 Uiso 1 1 calc R U . . .
C10 C 0.55192(10) 0.7745(3) 0.36554(11) 0.0218(4) Uani 1 1 d . . . . .
H10 H 0.540404 0.856906 0.321835 0.026 Uiso 1 1 calc R U . . .
C11 C 0.52907(10) 0.8427(3) 0.41398(11) 0.0230(4) Uani 1 1 d . . . . .
H11 H 0.501324 0.970803 0.403190 0.028 Uiso 1 1 calc R U . . .
C12 C 0.54681(10) 0.7232(3) 0.47877(11) 0.0219(4) Uani 1 1 d . . . . .
H12 H 0.531266 0.770478 0.512128 0.026 Uiso 1 1 calc R U . . .
C13 C 0.58706(10) 0.5357(3) 0.49452(10) 0.0185(4) Uani 1 1 d . . . . .
H13 H 0.599311 0.455472 0.538846 0.022 Uiso 1 1 calc R U . . .

loop_
_atom_site_aniso_label
_atom_site_aniso_U_11
_atom_site_aniso_U_22
_atom_site_aniso_U_33
_atom_site_aniso_U_23
_atom_site_aniso_U_13
_atom_site_aniso_U_12
S1 0.0244(3) 0.0186(3) 0.0188(3) 0.00209(19) 0.0067(2) 0.0027(2)
O1 0.0224(7) 0.0150(7) 0.0176(7) 0.0013(5) 0.0108(6) 0.0018(6)
N1 0.0202(8) 0.0142(8) 0.0151(8) 0.0000(6) 0.0102(7) 0.0019(6)
N2 0.0151(7) 0.0137(8) 0.0173(8) -0.0005(6) 0.0074(6) -0.0002(6)
C1 0.0198(9) 0.0165(9) 0.0136(8) 0.0013(7) 0.0100(8) 0.0039(8)
C2 0.0197(9) 0.0169(9) 0.0145(9) -0.0013(7) 0.0107(7) 0.0019(8)
C3 0.0251(10) 0.0166(9) 0.0249(10) -0.0057(8) 0.0160(9) -0.0026(8)
C4 0.0191(10) 0.0259(11) 0.0204(10) -0.0048(8) 0.0070(8) 0.0007(8)
C5 0.0182(9) 0.0195(9) 0.0161(9) 0.0025(7) 0.0101(8) 0.0007(8)
C6 0.0127(8) 0.0142(9) 0.0150(9) -0.0010(7) 0.0057(7) -0.0030(7)
C7 0.0162(9) 0.0147(9) 0.0159(9) -0.0020(7) 0.0085(7) -0.0019(7)
C8 0.0132(8) 0.0153(9) 0.0156(9) -0.0008(7) 0.0062(7) -0.0026(7)
C9 0.0176(9) 0.0207(10) 0.0166(9) 0.0000(7) 0.0078(8) -0.0015(8)
C10 0.0220(10) 0.0199(10) 0.0199(10) 0.0044(8) 0.0077(8) -0.0007(8)
C11 0.0182(10) 0.0169(9) 0.0282(11) 0.0000(8) 0.0074(8) 0.0016(8)
C12 0.0208(10) 0.0223(10) 0.0245(10) -0.0031(8) 0.0128(8) -0.0006(8)
C13 0.0190(9) 0.0197(9) 0.0167(9) 0.0017(7) 0.0088(8) -0.0024(8)

loop_
_atom_type_symbol
_atom_type_description
_atom_type_scat_dispersion_real
_atom_type_scat_dispersion_imag
_atom_type_scat_source
C C 0.0033 0.0016 'International Tables Vol C Tables 4.2.6.8 and 6.1.1.4'
H H 0.0000 0.0000 'International Tables Vol C Tables 4.2.6.8 and 6.1.1.4'
N N 0.0061 0.0033 'International Tables Vol C Tables 4.2.6.8 and 6.1.1.4'
O O 0.0106 0.0060 'International Tables Vol C Tables 4.2.6.8 and 6.1.1.4'
S S 0.1246 0.1234 'International Tables Vol C Tables 4.2.6.8 and 6.1.1.4'

loop_
_geom_angle_atom_site_label_1
_geom_angle_atom_site_label_2
_geom_angle_atom_site_label_3
_geom_angle
_geom_angle_site_symmetry_1
_geom_angle_site_symmetry_3
_geom_angle_publ_flag
C4 S1 C1 92.41(9) . . ?
C6 N1 N2 121.20(15) . . ?
C6 N1 H1N 118.0(14) . . ?
N2 N1 H1N 120.6(14) . . ?
C7 N2 N1 115.29(15) . . ?
C2 C1 C5 127.82(16) . . ?
C2 C1 S1 111.15(14) . . ?
C5 C1 S1 120.74(13) . . ?
C1 C2 C3 111.65(17) . . ?
C1 C2 H2 124.2 . . ?
C3 C2 H2 124.2 . . ?
C4 C3 C2 113.01(18) . . ?
C4 C3 H3 123.5 . . ?
C2 C3 H3 123.5 . . ?
C3 C4 S1 111.77(15) . . ?
C3 C4 H4 124.1 . . ?
S1 C4 H4 124.1 . . ?
C1 C5 C6 108.04(14) . . ?
C1 C5 H5A 110.1 . . ?
C6 C5 H5A 110.1 . . ?
C1 C5 H5B 110.1 . . ?
C6 C5 H5B 110.1 . . ?
H5A C5 H5B 108.4 . . ?
O1 C6 N1 120.41(16) . . ?
O1 C6 C5 120.98(16) . . ?
N1 C6 C5 118.50(16) . . ?
N2 C7 C8 120.74(16) . . ?
N2 C7 H7 119.6 . . ?
C8 C7 H7 119.6 . . ?
C9 C8 C13 118.96(17) . . ?
C9 C8 C7 119.28(16) . . ?
C13 C8 C7 121.76(16) . . ?
C10 C9 C8 120.56(17) . . ?
C10 C9 H9 119.7 . . ?
C8 C9 H9 119.7 . . ?
C11 C10 C9 120.09(18) . . ?
C11 C10 H10 120.0 . . ?
C9 C10 H10 120.0 . . ?
C10 C11 C12 119.97(18) . . ?
C10 C11 H11 120.0 . . ?
C12 C11 H11 120.0 . . ?
C13 C12 C11 120.15(18) . . ?
C13 C12 H12 119.9 . . ?
C11 C12 H12 119.9 . . ?
C12 C13 C8 120.27(17) . . ?
C12 C13 H13 119.9 . . ?
C8 C13 H13 119.9 . . ?

loop_
_geom_bond_atom_site_label_1
_geom_bond_atom_site_label_2
_geom_bond_distance
_geom_bond_site_symmetry_2
_geom_bond_publ_flag
S1 C4 1.711(2) . ?
S1 C1 1.7270(18) . ?
O1 C6 1.236(2) . ?
N1 C6 1.351(2) . ?
N1 N2 1.378(2) . ?
N1 H1N 0.878(9) . ?
N2 C7 1.282(2) . ?
C1 C2 1.383(3) . ?
C1 C5 1.503(3) . ?
C2 C3 1.439(3) . ?
C2 H2 0.9500 . ?
C3 C4 1.362(3) . ?
C3 H3 0.9500 . ?
C4 H4 0.9500 . ?
C5 C6 1.522(2) . ?
C5 H5A 0.9900 . ?
C5 H5B 0.9900 . ?
C7 C8 1.467(3) . ?
C7 H7 0.9500 . ?
C8 C9 1.398(3) . ?
C8 C13 1.402(3) . ?
C9 C10 1.390(3) . ?
C9 H9 0.9500 . ?
C10 C11 1.383(3) . ?
C10 H10 0.9500 . ?
C11 C12 1.397(3) . ?
C11 H11 0.9500 . ?
C12 C13 1.387(3) . ?
C12 H12 0.9500 . ?
C13 H13 0.9500 . ?

loop_
_geom_torsion_atom_site_label_1
_geom_torsion_atom_site_label_2
_geom_torsion_atom_site_label_3
_geom_torsion_atom_site_label_4
_geom_torsion
_geom_torsion_site_symmetry_1
_geom_torsion_site_symmetry_2
_geom_torsion_site_symmetry_3
_geom_torsion_site_symmetry_4
_geom_torsion_publ_flag
C6 N1 N2 C7 -179.16(16) . . . . ?
C4 S1 C1 C2 0.03(14) . . . . ?
C4 S1 C1 C5 174.32(15) . . . . ?
C5 C1 C2 C3 -173.57(17) . . . . ?
S1 C1 C2 C3 0.22(19) . . . . ?
C1 C2 C3 C4 -0.4(2) . . . . ?
C2 C3 C4 S1 0.5(2) . . . . ?
C1 S1 C4 C3 -0.29(16) . . . . ?
C2 C1 C5 C6 79.0(2) . . . . ?
S1 C1 C5 C6 -94.25(16) . . . . ?
N2 N1 C6 O1 177.98(15) . . . . ?
N2 N1 C6 C5 -5.7(2) . . . . ?
C1 C5 C6 O1 85.5(2) . . . . ?
C1 C5 C6 N1 -90.79(19) . . . . ?
N1 N2 C7 C8 178.32(15) . . . . ?
N2 C7 C8 C9 176.84(17) . . . . ?
N2 C7 C8 C13 -3.8(3) . . . . ?
C13 C8 C9 C10 0.0(3) . . . . ?
C7 C8 C9 C10 179.42(16) . . . . ?
C8 C9 C10 C11 -0.7(3) . . . . ?
C9 C10 C11 C12 0.9(3) . . . . ?
C10 C11 C12 C13 -0.3(3) . . . . ?
C11 C12 C13 C8 -0.5(3) . . . . ?
C9 C8 C13 C12 0.6(3) . . . . ?
C7 C8 C13 C12 -178.80(17) . . . . ?
